data_2232668
loop_
_publ_author_name
'Nichol, Gary S.'
'Rajaseelan, Jonathan'
'Walton, David P.'
'Rajaseelan, Edward'

_publ_section_title
;
 [(1,2,5,6-\h)-Cycloocta-1,5-diene]bis(1-isopropyl-3-methylimidazolin-2-ylidene)rhodium(I)
 tetrafluoridoborate
;
_journal_coeditor_code FJ2478
_journal_issue 12
_journal_name_full 'Acta Crystallographica Section E'
_journal_page_first m1860
_journal_page_last m1861
_journal_paper_doi 10.1107/S1600536811049890
_journal_volume 67
_journal_year 2011
_chemical_formula_iupac '[Rh (C8 H12) (C7 H12 N2)2] B F4'
_chemical_formula_moiety 'C22 H36 N4 Rh +, B F4 -'
_chemical_formula_sum 'C22 H36 B F4 N4 Rh'
_chemical_formula_weight 546.27
_chemical_name_systematic
;
[(1,2,5,6-\h)-Cycloocta-1,5-diene]bis(1-isopropyl-3-
methylimidazolin-2-ylidene)rhodium(I) tetrafluoridoborate
;
_space_group_IT_number 56
_symmetry_cell_setting orthorhombic
_symmetry_space_group_name_Hall '-P 2ab 2ac'
_symmetry_space_group_name_H-M 'P c c n'
_atom_sites_solution_hydrogens difmap
_atom_sites_solution_primary direct
_atom_sites_solution_secondary difmap
_audit_creation_method SHELXL-97
_cell_angle_alpha 90.00
_cell_angle_beta 90.00
_cell_angle_gamma 90.00
_cell_formula_units_Z 4
_cell_length_a 11.7508(6)
_cell_length_b 11.9283(6)
_cell_length_c 17.3129(9)
_cell_measurement_reflns_used 9624
_cell_measurement_temperature 100(2)
_cell_measurement_theta_max 51.68
_cell_measurement_theta_min 4.19
_cell_volume 2426.7(2)
_computing_cell_refinement 'SAINT (Bruker, 2007)'
_computing_data_collection 'APEX2 (Bruker, 2007)'
_computing_data_reduction 'SAINT (Bruker, 2007)'
_computing_molecular_graphics 'SHELXTL (Sheldrick, 2008) and Mercury (Macrae <i>et al.</i>, 2006)'
_computing_publication_material 'SHELXTL (Sheldrick, 2008) and publCIF (Westrip, 2010)'
_computing_structure_refinement 'SHELXTL (Sheldrick, 2008)'
_computing_structure_solution 'SHELXTL (Sheldrick, 2008)'
_diffrn_ambient_temperature 100(2)
_diffrn_measured_fraction_theta_full 0.998
_diffrn_measured_fraction_theta_max 0.998
_diffrn_measurement_device_type 'Bruker Kappa APEXII DUO CCD'
_diffrn_measurement_method '\f and \w scans'
_diffrn_radiation_monochromator graphite
_diffrn_radiation_source 'fine-focus sealed tube with Miracol optics'
_diffrn_radiation_type MoK\a
_diffrn_radiation_wavelength 0.71073
_diffrn_reflns_av_R_equivalents 0.0331
_diffrn_reflns_av_sigmaI/netI 0.0130
_diffrn_reflns_limit_h_max 25
_diffrn_reflns_limit_h_min -26
_diffrn_reflns_limit_k_max 26
_diffrn_reflns_limit_k_min -26
_diffrn_reflns_limit_l_max 38
_diffrn_reflns_limit_l_min -37
_diffrn_reflns_number 234794
_diffrn_reflns_theta_full 52.31
_diffrn_reflns_theta_max 52.31
_diffrn_reflns_theta_min 2.92
_exptl_absorpt_coefficient_mu 0.751
_exptl_absorpt_correction_T_max 0.7706
_exptl_absorpt_correction_T_min 0.7634
_exptl_absorpt_correction_type multi-scan
_exptl_absorpt_process_details '(SADABS; Sheldrick, 1996)'
_exptl_crystal_colour yellow
_exptl_crystal_density_diffrn 1.495
_exptl_crystal_density_method 'not measured'
_exptl_crystal_description block
_exptl_crystal_F_000 1128
_exptl_crystal_size_max 0.38
_exptl_crystal_size_mid 0.37
_exptl_crystal_size_min 0.37
_refine_diff_density_max 1.551
_refine_diff_density_min -0.916
_refine_ls_extinction_method none
_refine_ls_goodness_of_fit_ref 1.130
_refine_ls_hydrogen_treatment refall
_refine_ls_matrix_type full
_refine_ls_number_parameters 218
_refine_ls_number_reflns 14018
_refine_ls_number_restraints 0
_refine_ls_restrained_S_all 1.130
_refine_ls_R_factor_all 0.0377
_refine_ls_R_factor_gt 0.0201
_refine_ls_shift/su_max 0.002
_refine_ls_shift/su_mean 0.000
_refine_ls_structure_factor_coef Fsqd
_refine_ls_weighting_details 'calc w=1/[\s^2^(Fo^2^)+(0.0182P)^2^+0.6772P] where P=(Fo^2^+2Fc^2^)/3'
_refine_ls_weighting_scheme calc
_refine_ls_wR_factor_gt 0.0471
_refine_ls_wR_factor_ref 0.0586
_reflns_number_gt 10241
_reflns_number_total 14018
_reflns_threshold_expression I>2\s(I)
_cod_data_source_file fj2478.cif
_cod_data_source_block I
_cod_database_code 2232668
_cod_database_fobs_code 2232668

loop_
_symmetry_equiv_pos_as_xyz
'x, y, z'
'-x+1/2, -y+1/2, z'
'-x, y+1/2, -z+1/2'
'x+1/2, -y, -z+1/2'
'-x, -y, -z'
'x-1/2, y-1/2, -z'
'x, -y-1/2, z-1/2'
'-x-1/2, y, z-1/2'

loop_
_atom_site_type_symbol
_atom_site_label
_atom_site_fract_x
_atom_site_fract_y
_atom_site_fract_z
_atom_site_U_iso_or_equiv
_atom_site_adp_type
_atom_site_calc_flag
_atom_site_refinement_flags
_atom_site_occupancy
_atom_site_symmetry_multiplicity
Rh Rh1 0.7500 0.2500 0.507678(3) 0.010520(10) Uani d S 1 2
N N1 0.56243(4) 0.20105(4) 0.38873(3) 0.01399(6) Uani d . 1 1
N N2 0.66738(4) 0.05648(4) 0.40496(3) 0.01512(6) Uani d . 1 1
C C1 0.65651(4) 0.16534(4) 0.42664(3) 0.01295(6) Uani d . 1 1
C C2 0.51512(5) 0.11598(5) 0.34425(4) 0.01757(8) Uani d . 1 1
H H2 0.4526(10) 0.1269(10) 0.3143(7) 0.022(3) Uiso d . 1 1
C C3 0.58158(5) 0.02502(5) 0.35458(4) 0.01811(8) Uani d . 1 1
H H3 0.5769(10) -0.0434(10) 0.3364(7) 0.028(3) Uiso d . 1 1
C C4 0.51719(5) 0.31568(5) 0.39338(3) 0.01602(7) Uani d . 1 1
H H4 0.5633(9) 0.3517(9) 0.4313(6) 0.019(3) Uiso d . 1 1
C C5 0.53212(7) 0.37474(6) 0.31623(4) 0.02376(11) Uani d . 1 1
H H5A 0.4910(11) 0.3362(11) 0.2772(7) 0.030(3) Uiso d . 1 1
H H5B 0.6089(11) 0.3778(11) 0.3028(8) 0.031(3) Uiso d . 1 1
H H5C 0.5034(11) 0.4517(11) 0.3183(8) 0.035(3) Uiso d . 1 1
C C6 0.39373(6) 0.31435(7) 0.41936(5) 0.02579(12) Uani d . 1 1
H H6A 0.3478(11) 0.2754(11) 0.3834(8) 0.028(3) Uiso d . 1 1
H H6B 0.3635(11) 0.3876(11) 0.4230(8) 0.035(3) Uiso d . 1 1
H H6C 0.3844(12) 0.2775(12) 0.4678(9) 0.033(3) Uiso d . 1 1
C C7 0.75478(6) -0.02030(5) 0.43195(4) 0.02033(9) Uani d . 1 1
H H7A 0.8005(10) 0.0166(10) 0.4689(7) 0.024(3) Uiso d . 1 1
H H7B 0.7196(11) -0.0845(12) 0.4540(8) 0.031(3) Uiso d . 1 1
H H7C 0.8014(11) -0.0430(11) 0.3906(8) 0.032(3) Uiso d . 1 1
C C8 0.61291(5) 0.22486(5) 0.59096(3) 0.01603(7) Uani d . 1 1
H H8 0.5433(10) 0.2098(10) 0.5610(7) 0.021(3) Uiso d . 1 1
C C9 0.68830(5) 0.13645(5) 0.60051(3) 0.01646(8) Uani d . 1 1
H H9 0.6691(10) 0.0669(10) 0.5751(7) 0.025(3) Uiso d . 1 1
C C10 0.77717(6) 0.12488(6) 0.66365(4) 0.01943(9) Uani d . 1 1
H H10A 0.7517(9) 0.1609(11) 0.7107(8) 0.023(3) Uiso d . 1 1
H H10B 0.7852(10) 0.0442(11) 0.6775(7) 0.026(3) Uiso d . 1 1
C C11 0.89369(5) 0.16926(6) 0.63829(4) 0.01888(9) Uani d . 1 1
H H11A 0.9440(9) 0.1813(9) 0.6833(7) 0.020(2) Uiso d . 1 1
H H11B 0.9335(10) 0.1111(10) 0.6049(7) 0.023(3) Uiso d . 1 1
B B1 0.7500 0.7500 0.29593(6) 0.01705(12) Uani d S 1 2
F F1 0.76439(5) 0.84479(5) 0.24966(3) 0.03003(10) Uani d . 1 1
F F2 0.65419(4) 0.76347(4) 0.34218(3) 0.02659(9) Uani d . 1 1

loop_
_atom_site_aniso_label
_atom_site_aniso_U_11
_atom_site_aniso_U_22
_atom_site_aniso_U_33
_atom_site_aniso_U_12
_atom_site_aniso_U_13
_atom_site_aniso_U_23
Rh1 0.01063(2) 0.00980(2) 0.01114(2) -0.001240(10) 0.000 0.000
N1 0.01412(14) 0.01361(14) 0.01424(15) 0.00070(11) -0.00193(11) -0.00109(12)
N2 0.01684(16) 0.01164(14) 0.01689(16) 0.00010(12) -0.00365(13) -0.00144(12)
C1 0.01345(15) 0.01194(15) 0.01347(16) -0.00035(12) -0.00093(12) -0.00044(12)
C2 0.01794(19) 0.01713(19) 0.0176(2) -0.00031(15) -0.00510(16) -0.00262(15)
C3 0.0211(2) 0.01475(18) 0.0185(2) -0.00131(16) -0.00536(17) -0.00293(15)
C4 0.01615(18) 0.01608(18) 0.01583(18) 0.00398(14) -0.00011(14) -0.00123(14)
C5 0.0321(3) 0.0195(2) 0.0197(2) 0.0075(2) 0.0032(2) 0.00306(19)
C6 0.0185(2) 0.0318(3) 0.0270(3) 0.0065(2) 0.0043(2) -0.0023(2)
C7 0.0218(2) 0.01268(16) 0.0265(3) 0.00234(17) -0.0073(2) -0.00142(16)
C8 0.01421(17) 0.01788(18) 0.01599(18) -0.00244(14) 0.00177(14) -0.00026(15)
C9 0.01790(19) 0.01465(17) 0.01685(19) -0.00334(15) 0.00120(15) 0.00176(14)
C10 0.0215(2) 0.0200(2) 0.0168(2) -0.00095(18) -0.00002(17) 0.00507(17)
C11 0.0179(2) 0.0210(2) 0.0178(2) 0.00064(17) -0.00287(16) 0.00310(17)
B1 0.0149(3) 0.0145(3) 0.0218(3) 0.0006(2) 0.000 0.000
F1 0.0346(3) 0.0235(2) 0.0320(2) 0.00074(18) 0.00329(18) 0.01073(17)
F2 0.01926(17) 0.02301(19) 0.0375(3) 0.00023(13) 0.00938(16) -0.00171(16)

loop_
_atom_type_symbol
_atom_type_description
_atom_type_scat_dispersion_real
_atom_type_scat_dispersion_imag
_atom_type_scat_source
C C 0.0033 0.0016 'International Tables Vol C Tables 4.2.6.8 and 6.1.1.4'
H H 0.0000 0.0000 'International Tables Vol C Tables 4.2.6.8 and 6.1.1.4'
B B 0.0013 0.0007 'International Tables Vol C Tables 4.2.6.8 and 6.1.1.4'
N N 0.0061 0.0033 'International Tables Vol C Tables 4.2.6.8 and 6.1.1.4'
F F 0.0171 0.0103 'International Tables Vol C Tables 4.2.6.8 and 6.1.1.4'
Rh Rh -1.1178 0.9187 'International Tables Vol C Tables 4.2.6.8 and 6.1.1.4'

loop_
_geom_angle_atom_site_label_1
_geom_angle_atom_site_label_2
_geom_angle_atom_site_label_3
_geom_angle_site_symmetry_1
_geom_angle_site_symmetry_3
_geom_angle
C1 Rh1 C1 . 2_655 93.53(3)
C1 Rh1 C8 . . 89.36(2)
C1 Rh1 C8 2_655 2_655 89.36(2)
C1 Rh1 C8 . 2_655 156.36(2)
C1 Rh1 C8 2_655 . 156.36(2)
C1 Rh1 C9 . . 91.14(2)
C1 Rh1 C9 2_655 . 166.03(2)
C1 Rh1 C9 2_655 2_655 91.14(2)
C1 Rh1 C9 . 2_655 166.03(2)
C8 Rh1 C8 . 2_655 97.31(3)
C8 Rh1 C9 . . 36.69(2)
C8 Rh1 C9 2_655 . 81.19(2)
C8 Rh1 C9 2_655 2_655 36.69(2)
C8 Rh1 C9 . 2_655 81.19(2)
C9 Rh1 C9 . 2_655 87.42(3)
C1 N1 C2 . . 111.43(5)
C1 N1 C4 . . 124.16(5)
C2 N1 C4 . . 124.41(5)
C1 N2 C3 . . 111.39(5)
C1 N2 C7 . . 125.48(5)
C3 N2 C7 . . 123.10(5)
Rh1 C1 N1 . . 127.93(4)
Rh1 C1 N2 . . 127.62(4)
N1 C1 N2 . . 104.10(4)
N1 C2 H2 . . 122.4(7)
N1 C2 C3 . . 106.40(5)
H2 C2 C3 . . 131.2(7)
N2 C3 C2 . . 106.68(5)
N2 C3 H3 . . 121.6(8)
C2 C3 H3 . . 131.7(8)
N1 C4 H4 . . 104.6(7)
N1 C4 C5 . . 109.96(5)
N1 C4 C6 . . 110.61(5)
H4 C4 C5 . . 109.3(7)
H4 C4 C6 . . 110.0(7)
C5 C4 C6 . . 112.04(6)
C4 C5 H5A . . 110.0(8)
C4 C5 H5B . . 110.4(8)
C4 C5 H5C . . 111.2(8)
H5A C5 H5B . . 109.5(11)
H5A C5 H5C . . 107.7(11)
H5B C5 H5C . . 107.9(11)
C4 C6 H6A . . 110.8(8)
C4 C6 H6B . . 111.7(8)
C4 C6 H6C . . 112.0(8)
H6A C6 H6B . . 106.4(11)
H6A C6 H6C . . 106.7(11)
H6B C6 H6C . . 108.9(11)
N2 C7 H7A . . 109.0(7)
N2 C7 H7B . . 109.3(8)
N2 C7 H7C . . 110.4(8)
H7A C7 H7B . . 110.6(11)
H7A C7 H7C . . 108.6(11)
H7B C7 H7C . . 109.0(11)
Rh1 C8 H8 . . 106.8(7)
Rh1 C8 C9 . . 73.25(3)
Rh1 C8 C11 . 2_655 106.38(4)
H8 C8 C9 . . 117.0(7)
H8 C8 C11 . 2_655 113.3(7)
C9 C8 C11 . 2_655 127.23(5)
Rh1 C9 C8 . . 70.06(3)
Rh1 C9 H9 . . 105.7(7)
Rh1 C9 C10 . . 110.59(4)
C8 C9 H9 . . 116.7(7)
C8 C9 C10 . . 126.46(6)
H9 C9 C10 . . 114.2(7)
C9 C10 H10A . . 110.7(7)
C9 C10 H10B . . 109.0(7)
C9 C10 C11 . . 112.14(5)
H10A C10 H10B . . 104.8(11)
H10A C10 C11 . . 111.3(7)
H10B C10 C11 . . 108.6(7)
C8 C11 C10 2_655 . 113.53(5)
C8 C11 H11A 2_655 . 109.7(7)
C8 C11 H11B 2_655 . 106.6(7)
C10 C11 H11A . . 111.0(7)
C10 C11 H11B . . 109.8(7)
H11A C11 H11B . . 105.8(9)
F1 B1 F1 . 2_665 109.97(9)
F1 B1 F2 . . 109.56(3)
F1 B1 F2 2_665 . 109.02(3)
F1 B1 F2 2_665 2_665 109.56(3)
F1 B1 F2 . 2_665 109.02(3)
F2 B1 F2 . 2_665 109.70(9)

loop_
_geom_bond_atom_site_label_1
_geom_bond_atom_site_label_2
_geom_bond_site_symmetry_2
_geom_bond_distance
Rh1 C1 . 2.0482(5)
Rh1 C1 2_655 2.0482(5)
Rh1 C8 . 2.1826(6)
Rh1 C8 2_655 2.1826(6)
Rh1 C9 . 2.2233(6)
Rh1 C9 2_655 2.2233(6)
N1 C1 . 1.3544(7)
N1 C2 . 1.3899(7)
N1 C4 . 1.4692(7)
N2 C1 . 1.3577(7)
N2 C3 . 1.3850(7)
N2 C7 . 1.4532(8)
C2 H2 . 0.909(11)
C2 C3 . 1.3487(9)
C3 H3 . 0.877(12)
C4 H4 . 0.954(11)
C4 C5 . 1.5202(9)
C4 C6 . 1.5190(9)
C5 H5A . 0.950(13)
C5 H5B . 0.933(13)
C5 H5C . 0.979(14)
C6 H6A . 0.946(13)
C6 H6B . 0.946(14)
C6 H6C . 0.952(15)
C7 H7A . 0.944(12)
C7 H7B . 0.950(14)
C7 H7C . 0.941(13)
C8 H8 . 0.985(12)
C8 C9 . 1.3872(9)
C8 C11 2_655 1.5074(9)
C9 H9 . 0.965(12)
C9 C10 . 1.5181(9)
C10 H10A . 0.968(13)
C10 H10B . 0.997(13)
C10 C11 . 1.5322(9)
C11 C8 2_655 1.5075(9)
C11 H11A . 0.989(11)
C11 H11B . 1.017(12)
B1 F1 . 1.3960(8)
B1 F1 2_665 1.3960(8)
B1 F2 . 1.3908(8)
B1 F2 2_665 1.3909(8)

loop_
_geom_hbond_atom_site_label_D
_geom_hbond_atom_site_label_H
_geom_hbond_atom_site_label_A
_geom_hbond_site_symmetry_A
_geom_hbond_distance_DH
_geom_hbond_distance_HA
_geom_hbond_distance_DA
_geom_hbond_angle_DHA
_geom_hbond_publ_flag
C2 H2 F1 4_465 0.909(11) 2.496(11) 3.3975(8) 171.4(10) y
C3 H3 F2 1_545 0.877(12) 2.478(12) 3.2415(8) 145.9(11) y

loop_
_geom_torsion_atom_site_label_1
_geom_torsion_atom_site_label_2
_geom_torsion_atom_site_label_3
_geom_torsion_atom_site_label_4
_geom_torsion_site_symmetry_1
_geom_torsion_site_symmetry_4
_geom_torsion
C2 N1 C1 Rh1 . . -173.45(4)
C2 N1 C1 N2 . . 0.13(6)
C4 N1 C1 Rh1 . . 7.28(8)
C4 N1 C1 N2 . . -179.14(5)
C3 N2 C1 Rh1 . . 173.54(4)
C3 N2 C1 N1 . . -0.07(6)
C7 N2 C1 Rh1 . . -4.70(8)
C7 N2 C1 N1 . . -178.31(6)
C1 Rh1 C1 N1 2_655 . -83.65(5)
C1 Rh1 C1 N2 2_655 . 104.22(5)
C8 Rh1 C1 N1 . . 72.88(5)
C8 Rh1 C1 N1 2_655 . 179.85(5)
C8 Rh1 C1 N2 . . -99.26(5)
C8 Rh1 C1 N2 2_655 . 7.72(8)
C9 Rh1 C1 N1 . . 109.52(5)
C9 Rh1 C1 N1 2_655 . 25.66(11)
C9 Rh1 C1 N2 . . -62.61(5)
C9 Rh1 C1 N2 2_655 . -146.48(8)
C1 N1 C2 C3 . . -0.15(7)
C4 N1 C2 C3 . . 179.12(5)
N1 C2 C3 N2 . . 0.09(7)
C1 N2 C3 C2 . . -0.01(7)
C7 N2 C3 C2 . . 178.27(6)
C1 N1 C4 C5 . . 111.55(6)
C1 N1 C4 C6 . . -124.17(6)
C2 N1 C4 C5 . . -67.63(8)
C2 N1 C4 C6 . . 56.65(8)
C1 Rh1 C8 C9 . . 92.76(4)
C1 Rh1 C8 C9 2_655 . -169.87(5)
C1 Rh1 C8 C11 2_655 2_655 -45.11(7)
C1 Rh1 C8 C11 . 2_655 -142.49(4)
C8 Rh1 C8 C9 2_655 . -64.50(3)
C8 Rh1 C8 C11 2_655 2_655 60.26(4)
C9 Rh1 C8 C9 2_655 . -97.57(4)
C9 Rh1 C8 C11 . 2_655 124.75(6)
C9 Rh1 C8 C11 2_655 2_655 27.19(4)
Rh1 C8 C9 C10 . . 101.36(6)
C11 C8 C9 Rh1 2_655 . -98.12(6)
C11 C8 C9 C10 2_655 . 3.25(9)
C1 Rh1 C9 C8 . . -87.40(4)
C1 Rh1 C9 C8 2_655 . 163.01(8)
C1 Rh1 C9 C10 . . 149.98(4)
C1 Rh1 C9 C10 2_655 . 40.40(11)
C8 Rh1 C9 C8 2_655 . 115.05(4)
C8 Rh1 C9 C10 . . -122.61(6)
C8 Rh1 C9 C10 2_655 . -7.56(4)
C9 Rh1 C9 C8 2_655 . 78.69(3)
C9 Rh1 C9 C10 2_655 . -43.92(4)
Rh1 C9 C10 C11 . . -13.94(7)
C8 C9 C10 C11 . . -93.84(7)
C9 C10 C11 C8 . 2_655 39.69(8)
